data_2225006
loop_
_publ_author_name
'de Lima, Geraldo M.'
'Harrison, William T. A.'
'Tiekink, Edward R. T.'
'Wardell, James L.'
'Wardell, Solange M. S. V.'

_publ_section_title
(<i>E</i>)-1-(3-Nitrophenyl)-2-({5-[(1<i>E</i>)-2-(3-nitrophenyl)hydrazin-1-ylidenemethyl]-2-thienyl}methylidene)hydrazine
_journal_coeditor_code HG2635
_journal_issue 2
_journal_name_full 'Acta Crystallographica Section E'
_journal_page_first o457
_journal_page_last o458
_journal_paper_doi 10.1107/S1600536810002771
_journal_volume 66
_journal_year 2010
_chemical_formula_iupac 'C18 H14 N6 O4 S'
_chemical_formula_moiety 'C18 H14 N6 O4 S'
_chemical_formula_sum 'C18 H14 N6 O4 S'
_chemical_formula_weight 410.41
_chemical_name_systematic
;
(<i>E</i>)-1-(3-Nitrophenyl)-2-({5-[(1<i>E</i>)-2-(3-nitrophenyl)hydrazin-1-
ylidenemethyl]-2-thienyl}methylidene)hydrazine
;
_space_group_IT_number 14
_symmetry_cell_setting monoclinic
_symmetry_space_group_name_Hall '-P 2ybc'
_symmetry_space_group_name_H-M 'P 1 21/c 1'
_atom_sites_solution_hydrogens geom
_atom_sites_solution_primary direct
_atom_sites_solution_secondary difmap
_audit_creation_method SHELXL-97
_cell_angle_alpha 90
_cell_angle_beta 100.513(2)
_cell_angle_gamma 90
_cell_formula_units_Z 4
_cell_length_a 11.1790(5)
_cell_length_b 20.6993(9)
_cell_length_c 8.0334(2)
_cell_measurement_reflns_used 13699
_cell_measurement_temperature 120(2)
_cell_measurement_theta_max 27.5
_cell_measurement_theta_min 2.9
_cell_volume 1827.70(12)
_computing_cell_refinement 'DENZO (Otwinowski & Minor, 1997) and COLLECT (Hooft, 1998)'
_computing_data_collection 'COLLECT (Hooft, 1998)'
_computing_data_reduction 'DENZO (Otwinowski & Minor, 1997) and COLLECT (Hooft, 1998)'
_computing_molecular_graphics 'ORTEP-3 (Farrugia, 1997) and DIAMOND (Brandenburg, 2006)'
_computing_publication_material 'publCIF (Westrip, 2010)'
_computing_structure_refinement 'SHELXL97 (Sheldrick, 2008)'
_computing_structure_solution 'SHELXS97 (Sheldrick, 2008)'
_diffrn_ambient_temperature 120(2)
_diffrn_detector_area_resol_mean 9.091
_diffrn_measured_fraction_theta_full 0.995
_diffrn_measured_fraction_theta_max 0.995
_diffrn_measurement_device_type 'KappaCCD area-detector'
_diffrn_measurement_method '\f and \w scans'
_diffrn_radiation_monochromator '10 cm confocal mirrors'
_diffrn_radiation_source 'Enraf Nonius FR591 rotating anode'
_diffrn_radiation_type MoK\a
_diffrn_radiation_wavelength 0.71073
_diffrn_reflns_av_R_equivalents 0.071
_diffrn_reflns_av_sigmaI/netI 0.055
_diffrn_reflns_limit_h_max 14
_diffrn_reflns_limit_h_min -14
_diffrn_reflns_limit_k_max 26
_diffrn_reflns_limit_k_min -26
_diffrn_reflns_limit_l_max 9
_diffrn_reflns_limit_l_min -10
_diffrn_reflns_number 21780
_diffrn_reflns_theta_full 27.5
_diffrn_reflns_theta_max 27.5
_diffrn_reflns_theta_min 3.1
_diffrn_standards_decay_% 0
_diffrn_standards_number 0
_exptl_absorpt_coefficient_mu 0.218
_exptl_absorpt_correction_T_max 0.746
_exptl_absorpt_correction_T_min 0.668
_exptl_absorpt_correction_type multi-scan
_exptl_absorpt_process_details '(SADABS; Sheldrick, 2007)'
_exptl_crystal_colour red
_exptl_crystal_density_diffrn 1.492
_exptl_crystal_density_method 'not measured'
_exptl_crystal_description rod
_exptl_crystal_F_000 848
_exptl_crystal_size_max 0.62
_exptl_crystal_size_mid 0.10
_exptl_crystal_size_min 0.06
_refine_diff_density_max 0.27
_refine_diff_density_min -0.34
_refine_ls_extinction_method none
_refine_ls_goodness_of_fit_ref 1.08
_refine_ls_hydrogen_treatment mixed
_refine_ls_matrix_type full
_refine_ls_number_parameters 268
_refine_ls_number_reflns 4183
_refine_ls_number_restraints 0
_refine_ls_restrained_S_all 1.08
_refine_ls_R_factor_all 0.076
_refine_ls_R_factor_gt 0.046
_refine_ls_shift/su_max 0.001
_refine_ls_shift/su_mean 0.000
_refine_ls_structure_factor_coef Fsqd
_refine_ls_weighting_details 'calc w=1/[\s^2^(Fo^2^)+(0.0678P)^2^+0.3581P] where P=(Fo^2^+2Fc^2^)/3'
_refine_ls_weighting_scheme calc
_refine_ls_wR_factor_gt 0.110
_refine_ls_wR_factor_ref 0.133
_reflns_number_gt 3001
_reflns_number_total 4183
_reflns_threshold_expression I>2\s(I)
_cod_data_source_file hg2635.cif
_cod_data_source_block I
_cod_original_sg_symbol_H-M 'P 21/c'
_cod_database_code 2225006
_cod_database_fobs_code 2225006

loop_
_symmetry_equiv_pos_as_xyz
'x, y, z'
'-x, y+1/2, -z+1/2'
'-x, -y, -z'
'x, -y-1/2, z-1/2'

loop_
_atom_site_type_symbol
_atom_site_label
_atom_site_fract_x
_atom_site_fract_y
_atom_site_fract_z
_atom_site_U_iso_or_equiv
_atom_site_adp_type
_atom_site_calc_flag
_atom_site_refinement_flags
_atom_site_occupancy
_atom_site_disorder_assembly
_atom_site_disorder_group
S S1 0.51694(5) 0.64771(3) 0.10731(6) 0.01767(15) Uani d . 1 . .
O O1 0.86026(16) 0.47833(10) 1.1894(2) 0.0440(5) Uani d . 1 . .
O O2 0.66466(16) 0.47631(9) 1.16581(19) 0.0344(4) Uani d . 1 . .
O O3 1.09960(18) 0.66615(11) -0.6358(3) 0.0553(6) Uani d . 1 . .
O O4 0.91528(19) 0.66409(11) -0.7736(2) 0.0519(6) Uani d . 1 . .
N N1 0.50139(16) 0.59578(9) 0.4425(2) 0.0182(4) Uani d . 1 . .
N N2 0.50940(17) 0.56838(9) 0.5969(2) 0.0191(4) Uani d . 1 . .
H H2N 0.446(2) 0.5655(12) 0.649(3) 0.029 Uiso d . 1 . .
N N3 0.75746(18) 0.48377(10) 1.1061(2) 0.0267(5) Uani d . 1 . .
N N4 0.60955(16) 0.69295(9) -0.1986(2) 0.0181(4) Uani d . 1 . .
N N5 0.65934(16) 0.70405(9) -0.3383(2) 0.0184(4) Uani d . 1 . .
H H5N 0.611(2) 0.7106(11) -0.442(3) 0.028 Uiso d . 1 . .
N N6 0.9889(2) 0.66605(11) -0.6418(3) 0.0340(5) Uani d . 1 . .
C C1 0.38972(19) 0.64722(10) 0.2032(2) 0.0171(4) Uani d . 1 . .
C C2 0.29149(19) 0.67487(10) 0.1014(3) 0.0194(5) Uani d . 1 . .
H H2 0.2137 0.6787 0.1322 0.023 Uiso calc R 1 . .
C C3 0.31778(19) 0.69709(10) -0.0543(2) 0.0186(4) Uani d . 1 . .
H H3 0.2596 0.7175 -0.1389 0.022 Uiso calc R 1 . .
C C4 0.43575(19) 0.68609(10) -0.0706(2) 0.0173(4) Uani d . 1 . .
C C5 0.3983(2) 0.61919(10) 0.3698(2) 0.0189(5) Uani d . 1 . .
H H5 0.3297 0.6181 0.4242 0.023 Uiso calc R 1 . .
C C6 0.6201(2) 0.54271(10) 0.6765(3) 0.0184(5) Uani d . 1 . .
C C7 0.6332(2) 0.52533(10) 0.8470(3) 0.0189(5) Uani d . 1 . .
H H7 0.5680 0.5303 0.9069 0.023 Uiso calc R 1 . .
C C8 0.7441(2) 0.50061(11) 0.9255(2) 0.0208(5) Uani d . 1 . .
C C9 0.8416(2) 0.49104(11) 0.8444(3) 0.0245(5) Uani d . 1 . .
H H9 0.9165 0.4740 0.9028 0.029 Uiso calc R 1 . .
C C10 0.8256(2) 0.50743(11) 0.6740(3) 0.0240(5) Uani d . 1 . .
H H10 0.8903 0.5008 0.6140 0.029 Uiso calc R 1 . .
C C11 0.7166(2) 0.53338(10) 0.5900(3) 0.0216(5) Uani d . 1 . .
H H11 0.7076 0.5448 0.4738 0.026 Uiso calc R 1 . .
C C12 0.49410(19) 0.70092(10) -0.2128(2) 0.0174(4) Uani d . 1 . .
H H12 0.4474 0.7164 -0.3159 0.021 Uiso calc R 1 . .
C C13 0.77989(19) 0.68714(10) -0.3355(2) 0.0162(4) Uani d . 1 . .
C C14 0.8226(2) 0.68469(10) -0.4875(3) 0.0193(5) Uani d . 1 . .
H H14 0.7703 0.6936 -0.5921 0.023 Uiso calc R 1 . .
C C15 0.9433(2) 0.66899(11) -0.4818(3) 0.0223(5) Uani d . 1 . .
C C16 1.0241(2) 0.65534(12) -0.3337(3) 0.0264(5) Uani d . 1 . .
H H16 1.1069 0.6452 -0.3345 0.032 Uiso calc R 1 . .
C C17 0.9786(2) 0.65709(11) -0.1840(3) 0.0253(5) Uani d . 1 . .
H H17 1.0311 0.6473 -0.0802 0.030 Uiso calc R 1 . .
C C18 0.8583(2) 0.67280(10) -0.1833(3) 0.0200(5) Uani d . 1 . .
H H18 0.8289 0.6738 -0.0796 0.024 Uiso calc R 1 . .

loop_
_atom_site_aniso_label
_atom_site_aniso_U_11
_atom_site_aniso_U_22
_atom_site_aniso_U_33
_atom_site_aniso_U_12
_atom_site_aniso_U_13
_atom_site_aniso_U_23
S1 0.0173(3) 0.0206(3) 0.0161(3) 0.0015(2) 0.00585(19) 0.0015(2)
O1 0.0278(11) 0.0719(15) 0.0297(10) 0.0132(10) -0.0019(8) 0.0147(9)
O2 0.0306(10) 0.0526(12) 0.0217(8) 0.0002(8) 0.0090(7) 0.0075(7)
O3 0.0333(12) 0.0913(18) 0.0497(12) 0.0191(11) 0.0300(10) 0.0196(11)
O4 0.0481(13) 0.0905(17) 0.0198(10) 0.0207(11) 0.0136(9) 0.0044(9)
N1 0.0241(10) 0.0195(10) 0.0122(8) -0.0030(8) 0.0065(7) -0.0013(7)
N2 0.0215(10) 0.0240(10) 0.0132(8) -0.0002(8) 0.0069(7) 0.0020(7)
N3 0.0290(12) 0.0286(11) 0.0230(10) 0.0034(9) 0.0061(9) 0.0030(8)
N4 0.0212(10) 0.0197(10) 0.0152(9) -0.0012(8) 0.0080(7) -0.0006(7)
N5 0.0165(9) 0.0272(10) 0.0126(9) 0.0029(8) 0.0052(7) 0.0040(7)
N6 0.0326(13) 0.0449(14) 0.0297(12) 0.0129(10) 0.0192(10) 0.0116(9)
C1 0.0188(11) 0.0167(11) 0.0171(10) -0.0050(9) 0.0070(8) -0.0024(8)
C2 0.0161(11) 0.0241(12) 0.0186(11) -0.0013(9) 0.0051(8) -0.0013(8)
C3 0.0172(11) 0.0227(11) 0.0154(10) -0.0010(9) 0.0020(8) 0.0006(8)
C4 0.0204(11) 0.0164(11) 0.0148(10) -0.0018(9) 0.0025(8) -0.0001(8)
C5 0.0208(11) 0.0198(11) 0.0174(10) -0.0039(9) 0.0068(8) -0.0021(8)
C6 0.0212(12) 0.0151(11) 0.0190(10) -0.0044(9) 0.0042(8) -0.0020(8)
C7 0.0219(12) 0.0176(11) 0.0181(10) -0.0018(9) 0.0063(8) -0.0009(8)
C8 0.0258(13) 0.0207(12) 0.0156(10) -0.0034(9) 0.0032(9) 0.0009(8)
C9 0.0202(12) 0.0260(13) 0.0274(12) 0.0003(10) 0.0049(9) 0.0012(9)
C10 0.0211(12) 0.0261(13) 0.0274(12) -0.0029(10) 0.0112(9) 0.0001(9)
C11 0.0245(12) 0.0225(12) 0.0186(11) -0.0053(9) 0.0059(9) 0.0009(8)
C12 0.0190(11) 0.0183(11) 0.0150(10) 0.0006(9) 0.0033(8) -0.0009(8)
C13 0.0173(11) 0.0163(11) 0.0162(10) -0.0012(8) 0.0061(8) 0.0001(8)
C14 0.0200(12) 0.0201(11) 0.0186(10) 0.0004(9) 0.0060(8) 0.0031(8)
C15 0.0237(12) 0.0255(12) 0.0207(11) 0.0030(9) 0.0116(9) 0.0019(8)
C16 0.0149(11) 0.0340(14) 0.0313(12) 0.0040(10) 0.0070(9) 0.0018(10)
C17 0.0193(12) 0.0349(14) 0.0196(11) 0.0007(10) -0.0016(9) -0.0011(9)
C18 0.0234(12) 0.0236(12) 0.0137(10) -0.0002(9) 0.0050(8) -0.0002(8)

loop_
_atom_type_symbol
_atom_type_description
_atom_type_scat_dispersion_real
_atom_type_scat_dispersion_imag
_atom_type_scat_source
C C 0.0030 0.0020 'International Tables Vol C Tables 4.2.6.8 and 6.1.1.4'
H H 0.0000 0.0000 'International Tables Vol C Tables 4.2.6.8 and 6.1.1.4'
N N 0.0060 0.0030 'International Tables Vol C Tables 4.2.6.8 and 6.1.1.4'
O O 0.0110 0.0060 'International Tables Vol C Tables 4.2.6.8 and 6.1.1.4'
S S 0.1250 0.1230 'International Tables Vol C Tables 4.2.6.8 and 6.1.1.4'

loop_
_geom_angle_atom_site_label_1
_geom_angle_atom_site_label_2
_geom_angle_atom_site_label_3
_geom_angle_site_symmetry_1
_geom_angle_site_symmetry_3
_geom_angle
_geom_angle_publ_flag
C1 S1 C4 . . 91.17(10) ?
C5 N1 N2 . . 118.56(18) ?
N1 N2 C6 . . 119.09(18) ?
N1 N2 H2N . . 122.5(16) ?
C6 N2 H2N . . 118.4(16) ?
O1 N3 O2 . . 123.37(19) ?
O1 N3 C8 . . 118.43(19) ?
O2 N3 C8 . . 118.20(19) ?
C12 N4 N5 . . 117.41(17) ?
N4 N5 C13 . . 119.06(17) ?
N4 N5 H5N . . 121.3(16) ?
C13 N5 H5N . . 117.1(16) ?
O4 N6 O3 . . 123.4(2) ?
O4 N6 C15 . . 118.4(2) ?
O3 N6 C15 . . 118.2(2) ?
C2 C1 C5 . . 129.17(19) ?
C2 C1 S1 . . 111.39(15) ?
C5 C1 S1 . . 119.43(16) ?
C1 C2 C3 . . 113.04(19) ?
C1 C2 H2 . . 123.5 ?
C3 C2 H2 . . 123.5 ?
C4 C3 C2 . . 112.95(19) ?
C4 C3 H3 . . 123.5 ?
C2 C3 H3 . . 123.5 ?
C3 C4 C12 . . 128.36(19) ?
C3 C4 S1 . . 111.45(15) ?
C12 C4 S1 . . 120.17(16) ?
N1 C5 C1 . . 118.30(19) ?
N1 C5 H5 . . 120.9 ?
C1 C5 H5 . . 120.9 ?
N2 C6 C11 . . 121.80(19) ?
N2 C6 C7 . . 118.27(19) ?
C11 C6 C7 . . 119.9(2) ?
C8 C7 C6 . . 117.9(2) ?
C8 C7 H7 . . 121.1 ?
C6 C7 H7 . . 121.1 ?
C9 C8 C7 . . 123.82(19) ?
C9 C8 N3 . . 118.9(2) ?
C7 C8 N3 . . 117.29(19) ?
C8 C9 C10 . . 117.3(2) ?
C8 C9 H9 . . 121.4 ?
C10 C9 H9 . . 121.4 ?
C9 C10 C11 . . 121.2(2) ?
C9 C10 H10 . . 119.4 ?
C11 C10 H10 . . 119.4 ?
C10 C11 C6 . . 119.9(2) ?
C10 C11 H11 . . 120.0 ?
C6 C11 H11 . . 120.0 ?
N4 C12 C4 . . 119.47(18) ?
N4 C12 H12 . . 120.3 ?
C4 C12 H12 . . 120.3 ?
N5 C13 C14 . . 118.84(18) ?
N5 C13 C18 . . 121.25(18) ?
C14 C13 C18 . . 119.9(2) ?
C15 C14 C13 . . 118.01(19) ?
C15 C14 H14 . . 121.0 ?
C13 C14 H14 . . 121.0 ?
C14 C15 C16 . . 123.8(2) ?
C14 C15 N6 . . 118.30(19) ?
C16 C15 N6 . . 117.9(2) ?
C15 C16 C17 . . 117.0(2) ?
C15 C16 H16 . . 121.5 ?
C17 C16 H16 . . 121.5 ?
C18 C17 C16 . . 121.3(2) ?
C18 C17 H17 . . 119.4 ?
C16 C17 H17 . . 119.4 ?
C17 C18 C13 . . 119.98(19) ?
C17 C18 H18 . . 120.0 ?
C13 C18 H18 . . 120.0 ?

loop_
_geom_bond_atom_site_label_1
_geom_bond_atom_site_label_2
_geom_bond_site_symmetry_2
_geom_bond_distance
_geom_bond_publ_flag
S1 C1 . 1.737(2) ?
S1 C4 . 1.739(2) ?
O1 N3 . 1.225(3) ?
O2 N3 . 1.229(2) ?
O3 N6 . 1.230(3) ?
O4 N6 . 1.217(3) ?
N1 C5 . 1.288(3) ?
N1 N2 . 1.352(2) ?
N2 C6 . 1.391(3) ?
N2 H2N . 0.89(3) ?
N3 C8 . 1.473(3) ?
N4 C12 . 1.285(3) ?
N4 N5 . 1.360(2) ?
N5 C13 . 1.389(3) ?
N5 H5N . 0.92(2) ?
N6 C15 . 1.468(3) ?
C1 C2 . 1.369(3) ?
C1 C5 . 1.445(3) ?
C2 C3 . 1.413(3) ?
C2 H2 . 0.9500 ?
C3 C4 . 1.368(3) ?
C3 H3 . 0.9500 ?
C4 C12 . 1.449(3) ?
C5 H5 . 0.9500 ?
C6 C11 . 1.399(3) ?
C6 C7 . 1.398(3) ?
C7 C8 . 1.382(3) ?
C7 H7 . 0.9500 ?
C8 C9 . 1.382(3) ?
C9 C10 . 1.390(3) ?
C9 H9 . 0.9500 ?
C10 C11 . 1.389(3) ?
C10 H10 . 0.9500 ?
C11 H11 . 0.9500 ?
C12 H12 . 0.9500 ?
C13 C14 . 1.391(3) ?
C13 C18 . 1.400(3) ?
C14 C15 . 1.380(3) ?
C14 H14 . 0.9500 ?
C15 C16 . 1.385(3) ?
C16 C17 . 1.388(3) ?
C16 H16 . 0.9500 ?
C17 C18 . 1.385(3) ?
C17 H17 . 0.9500 ?
C18 H18 . 0.9500 ?

loop_
_geom_hbond_atom_site_label_D
_geom_hbond_atom_site_label_H
_geom_hbond_atom_site_label_A
_geom_hbond_site_symmetry_A
_geom_hbond_distance_DH
_geom_hbond_distance_HA
_geom_hbond_distance_DA
_geom_hbond_angle_DHA
N2 H2n O2 3_667 0.89(2) 2.27(2) 3.103(2) 156(2)
C2 H2 O3 1_456 0.95 2.46 3.278(3) 145
C18 H18 O4 1_556 0.95 2.48 3.241(3) 137
C12 H12 Cg1 4_575 0.95 2.58 3.323(2) 135

loop_
_geom_torsion_atom_site_label_1
_geom_torsion_atom_site_label_2
_geom_torsion_atom_site_label_3
_geom_torsion_atom_site_label_4
_geom_torsion_site_symmetry_1
_geom_torsion_site_symmetry_2
_geom_torsion_site_symmetry_3
_geom_torsion_site_symmetry_4
_geom_torsion
_geom_torsion_publ_flag
C5 N1 N2 C6 . . . . 179.76(19) ?
C12 N4 N5 C13 . . . . -170.79(19) ?
C4 S1 C1 C2 . . . . 0.37(17) ?
C4 S1 C1 C5 . . . . 179.95(17) ?
C5 C1 C2 C3 . . . . -179.9(2) ?
S1 C1 C2 C3 . . . . -0.4(2) ?
C1 C2 C3 C4 . . . . 0.2(3) ?
C2 C3 C4 C12 . . . . 178.6(2) ?
C2 C3 C4 S1 . . . . 0.1(2) ?
C1 S1 C4 C3 . . . . -0.26(17) ?
C1 S1 C4 C12 . . . . -178.90(17) ?
N2 N1 C5 C1 . . . . -178.75(17) ?
C2 C1 C5 N1 . . . . -180.0(2) ?
S1 C1 C5 N1 . . . . 0.5(3) ?
N1 N2 C6 C11 . . . . -12.2(3) ?
N1 N2 C6 C7 . . . . 168.57(18) ?
N2 C6 C7 C8 . . . . -179.20(19) ?
C11 C6 C7 C8 . . . . 1.5(3) ?
C6 C7 C8 C9 . . . . -1.2(3) ?
C6 C7 C8 N3 . . . . 178.75(18) ?
O1 N3 C8 C9 . . . . 19.0(3) ?
O2 N3 C8 C9 . . . . -161.5(2) ?
O1 N3 C8 C7 . . . . -161.0(2) ?
O2 N3 C8 C7 . . . . 18.6(3) ?
C7 C8 C9 C10 . . . . -0.1(3) ?
N3 C8 C9 C10 . . . . 179.9(2) ?
C8 C9 C10 C11 . . . . 1.1(3) ?
C9 C10 C11 C6 . . . . -0.8(3) ?
N2 C6 C11 C10 . . . . -179.8(2) ?
C7 C6 C11 C10 . . . . -0.6(3) ?
N5 N4 C12 C4 . . . . 176.44(18) ?
C3 C4 C12 N4 . . . . 173.0(2) ?
S1 C4 C12 N4 . . . . -8.6(3) ?
N4 N5 C13 C14 . . . . 165.61(18) ?
N4 N5 C13 C18 . . . . -14.5(3) ?
N5 C13 C14 C15 . . . . 178.8(2) ?
C18 C13 C14 C15 . . . . -1.1(3) ?
C13 C14 C15 C16 . . . . 0.2(3) ?
C13 C14 C15 N6 . . . . 179.7(2) ?
O4 N6 C15 C14 . . . . -15.1(3) ?
O3 N6 C15 C14 . . . . 164.4(2) ?
O4 N6 C15 C16 . . . . 164.5(2) ?
O3 N6 C15 C16 . . . . -16.0(3) ?
C14 C15 C16 C17 . . . . 0.8(4) ?
N6 C15 C16 C17 . . . . -178.7(2) ?
C15 C16 C17 C18 . . . . -1.0(4) ?
C16 C17 C18 C13 . . . . 0.1(3) ?
N5 C13 C18 C17 . . . . -178.9(2) ?
C14 C13 C18 C17 . . . . 0.9(3) ?

loop_
_cod_related_entry_id
_cod_related_entry_database
_cod_related_entry_code
1 ChemSpider 24744362
